data_7135706
loop_
_publ_author_name
'Zhang, Lei'
'Wu, Qinghua'
'Li, Zhongxin'
'Gu, Wenxin'
'Kang, Zhengxin'
'Wang, Hua'
'Wang, Long'
'Shang, Yingjian'
'Jiao, Lijuan'
'Hao, Erhong'

_publ_section_title
;
 Chiral bowl-shaped thiazole-embedded B(III)-azatriphyrins(2.1.1): a
 nonaromatic platform <i>via</i> triple core-modification.
;
_journal_issue 26
_journal_name_full 'Chemical communications (Cambridge, England)'
_journal_page_first 6969
_journal_page_last 6973
_journal_paper_doi 10.1039/d6cc00989a
_journal_volume 62
_journal_year 2026
_chemical_formula_moiety 'C30 H14 B F5 N4 S'
_chemical_formula_sum 'C30 H14 B F5 N4 S'
_chemical_formula_weight 568.32
_space_group_crystal_system monoclinic
_space_group_IT_number 14
_space_group_name_Hall '-P 2ybc'
_space_group_name_H-M_alt 'P 1 21/c 1'
_atom_sites_solution_hydrogens geom
_audit_creation_date 2026-02-13
_audit_creation_method
;
Olex2 1.2
(compiled 2018.05.29 svn.r3508 for OlexSys, GUI svn.r5506)
;
_audit_update_record
;
2026-02-14 deposited with the CCDC.	2026-03-12 downloaded from the CCDC.
;
_cell_angle_alpha 90
_cell_angle_beta 109.5130(10)
_cell_angle_gamma 90
_cell_formula_units_Z 8
_cell_length_a 19.8353(3)
_cell_length_b 16.2211(2)
_cell_length_c 16.1661(3)
_cell_measurement_reflns_used 77846
_cell_measurement_temperature 293(2)
_cell_measurement_theta_max 50
_cell_measurement_theta_min 2.59
_cell_volume 4902.71(14)
_computing_molecular_graphics 'Olex2 (Dolomanov et al., 2009)'
_computing_publication_material 'Olex2 (Dolomanov et al., 2009)'
_computing_structure_refinement 'ShelXL (Sheldrick, 2015)'
_computing_structure_solution 'SHELXT 2014/5 (Sheldrick, 2014)'
_diffrn_ambient_temperature 293(2)
_diffrn_measured_fraction_theta_full 0.991
_diffrn_measured_fraction_theta_max 0.991
_diffrn_measurement_device_type 'CCD MX300-HE'
_diffrn_measurement_method phi_scans
_diffrn_radiation_type synchrotron
_diffrn_radiation_wavelength 0.68883
_diffrn_reflns_av_R_equivalents 0.0867
_diffrn_reflns_av_unetI/netI 0.1409
_diffrn_reflns_Laue_measured_fraction_full 0.991
_diffrn_reflns_Laue_measured_fraction_max 0.991
_diffrn_reflns_limit_h_max 23
_diffrn_reflns_limit_h_min -23
_diffrn_reflns_limit_k_max 19
_diffrn_reflns_limit_k_min -19
_diffrn_reflns_limit_l_max 19
_diffrn_reflns_limit_l_min -19
_diffrn_reflns_number 56852
_diffrn_reflns_point_group_measured_fraction_full 0.991
_diffrn_reflns_point_group_measured_fraction_max 0.991
_diffrn_reflns_theta_full 24.412
_diffrn_reflns_theta_max 24.514
_diffrn_reflns_theta_min 1.611
_diffrn_source 'SSRF, Beamline BL17B'
_exptl_absorpt_coefficient_mu 0.186
_exptl_crystal_colour 'dull dark black'
_exptl_crystal_colour_lustre dull
_exptl_crystal_colour_modifier dark
_exptl_crystal_colour_primary black
_exptl_crystal_density_diffrn 1.540
_exptl_crystal_description block
_exptl_crystal_F_000 2304
_exptl_crystal_size_max 0.19
_exptl_crystal_size_mid 0.17
_exptl_crystal_size_min 0.13
_refine_diff_density_max 0.376
_refine_diff_density_min -0.326
_refine_diff_density_rms 0.053
_refine_ls_extinction_method none
_refine_ls_goodness_of_fit_ref 0.701
_refine_ls_hydrogen_treatment constr
_refine_ls_matrix_type full
_refine_ls_number_parameters 739
_refine_ls_number_reflns 8903
_refine_ls_number_restraints 0
_refine_ls_restrained_S_all 0.701
_refine_ls_R_factor_all 0.0980
_refine_ls_R_factor_gt 0.0518
_refine_ls_shift/su_max 0.000
_refine_ls_shift/su_mean 0.000
_refine_ls_structure_factor_coef Fsqd
_refine_ls_weighting_details 'w=1/[\s^2^(Fo^2^)+(0.0555P)^2^] where P=(Fo^2^+2Fc^2^)/3'
_refine_ls_weighting_scheme calc
_refine_ls_wR_factor_gt 0.1075
_refine_ls_wR_factor_ref 0.1166
_reflns_Friedel_coverage 0.000
_reflns_number_gt 3628
_reflns_number_total 8903
_reflns_threshold_expression 'I > 2\s(I)'
_cod_data_source_file d6cc00989a2.cif
_cod_data_source_block shelxt
_cod_database_code 7135706
_shelx_shelxl_version_number 2018/3
_shelx_space_group_comment
;
The symmetry employed for this shelxl refinement is uniquely defined
by the following loop, which should always be used as a source of
symmetry information in preference to the above space-group names.
They are only intended as comments.
;
_shelx_estimated_absorpt_t_max 0.976
_shelx_estimated_absorpt_t_min 0.965
_olex2_refinement_description
;
1. Fixed Uiso
 At 1.2 times of:
  All C(H) groups
2.a Aromatic/amide H refined with riding coordinates:
 C56(H56), C61(H61), C60(H60), C58(H58), C51(H51), C57(H57), C59(H59),
 C39(H39), C42(H42), C45(H45), C52(H52), C43(H43), C44(H44), C15(H15), C16(H16),
  C48(H48), C23(H23), C1(H1), C10(H10), C11(H11), C19(H19), C22(H22), C20(H20),
 C21(H21), C4(H4), C7(H7), C5(H5), C6(H6)
;
_olex2_submission_special_instructions 'No special instructions were received'

loop_
_space_group_symop_operation_xyz
'x, y, z'
'-x, y+1/2, -z+1/2'
'-x, -y, -z'
'x, -y-1/2, z-1/2'

loop_
_atom_site_label
_atom_site_type_symbol
_atom_site_fract_x
_atom_site_fract_y
_atom_site_fract_z
_atom_site_U_iso_or_equiv
_atom_site_adp_type
_atom_site_occupancy
_atom_site_site_symmetry_order
_atom_site_calc_flag
_atom_site_refinement_flags_posn
_atom_site_refinement_flags_adp
_atom_site_refinement_flags_occupancy
_atom_site_disorder_assembly
_atom_site_disorder_group
S2 S 0.62953(6) -0.07418(7) 1.05467(6) 0.0504(3) Uani 1 1 d . . . . .
S1 S 0.29262(6) -0.10231(8) 0.43019(7) 0.0595(3) Uani 1 1 d . . . . .
F10 F 0.34806(12) 0.09212(13) 0.55369(13) 0.0531(6) Uani 1 1 d . . . . .
F2 F -0.05200(12) -0.12368(13) 0.66452(14) 0.0554(6) Uani 1 1 d . . . . .
F7 F 0.30472(12) 0.23015(12) 0.78796(14) 0.0546(6) Uani 1 1 d . . . . .
F1 F -0.11326(13) -0.06075(14) 0.77828(15) 0.0647(7) Uani 1 1 d . . . . .
F6 F 0.22111(13) 0.33969(13) 0.67340(16) 0.0736(8) Uani 1 1 d . . . . .
F3 F 0.15137(13) 0.04133(15) 0.79423(16) 0.0710(7) Uani 1 1 d . . . . .
F9 F 0.26461(14) 0.20236(15) 0.43876(14) 0.0759(8) Uani 1 1 d . . . . .
N00A N 0.40647(15) -0.04027(15) 0.78885(16) 0.0292(7) Uani 1 1 d . . . . .
N00B N 0.49448(15) 0.06805(16) 0.83230(17) 0.0314(7) Uani 1 1 d . . . . .
F8 F 0.20221(15) 0.32663(15) 0.49925(17) 0.0868(9) Uani 1 1 d . . . . .
N00D N 0.52857(15) -0.06118(17) 0.90759(17) 0.0331(7) Uani 1 1 d . . . . .
F5 F -0.03859(15) 0.04640(17) 0.90468(16) 0.0804(8) Uani 1 1 d . . . . .
F4 F 0.09179(15) 0.09805(17) 0.91079(17) 0.0879(9) Uani 1 1 d . . . . .
N00G N 0.12279(16) -0.05938(18) 0.53807(18) 0.0408(8) Uani 1 1 d . . . . .
N00H N 0.59716(17) 0.06405(19) 0.95915(19) 0.0443(8) Uani 1 1 d . . . . .
N00I N 0.19848(17) -0.15198(19) 0.49501(19) 0.0443(8) Uani 1 1 d . . . . .
N00J N 0.14438(17) -0.19042(18) 0.6137(2) 0.0459(8) Uani 1 1 d . . . . .
C55 C 0.5192(2) -0.05546(18) 0.7417(2) 0.0299(8) Uani 1 1 d . . . . .
N00L N 0.19176(18) -0.0068(2) 0.4560(2) 0.0501(9) Uani 1 1 d . . . . .
C37 C 0.35737(19) 0.0180(2) 0.74275(19) 0.0304(8) Uani 1 1 d . . . . .
C56 C 0.5933(2) -0.05953(18) 0.7583(2) 0.0336(8) Uani 1 1 d . . . . .
H56 H 0.624238 -0.049742 0.814876 0.040 Uiso 1 1 calc R . . . .
C53 C 0.4468(2) 0.1261(2) 0.7819(2) 0.0343(9) Uani 1 1 d . . . . .
C40 C 0.3695(2) -0.11243(19) 0.7886(2) 0.0329(8) Uani 1 1 d . . . . .
C54 C 0.37931(19) 0.1011(2) 0.7333(2) 0.0302(8) Uani 1 1 d . . . . .
C61 C 0.2878(2) -0.0158(2) 0.7165(2) 0.0361(9) Uani 1 1 d . . . . .
H61 H 0.244992 0.010445 0.686053 0.043 Uiso 1 1 calc R . . . .
C60 C 0.4751(2) -0.07106(19) 0.6559(2) 0.0348(9) Uani 1 1 d . . . . .
H60 H 0.425672 -0.069206 0.642308 0.042 Uiso 1 1 calc R . . . .
C46 C 0.4748(2) -0.2051(2) 0.8803(2) 0.0373(9) Uani 1 1 d . . . . .
C41 C 0.4060(2) -0.1921(2) 0.8193(2) 0.0359(9) Uani 1 1 d . . . . .
C58 C 0.5763(2) -0.0918(2) 0.6078(2) 0.0423(10) Uani 1 1 d . . . . .
H58 H 0.595134 -0.102701 0.563384 0.051 Uiso 1 1 calc R . . . .
C51 C 0.4819(2) 0.2059(2) 0.8087(2) 0.0378(9) Uani 1 1 d . . . . .
H51 H 0.465047 0.256711 0.783563 0.045 Uiso 1 1 calc R . . . .
C57 C 0.6215(2) -0.0776(2) 0.6931(2) 0.0406(9) Uani 1 1 d . . . . .
H57 H 0.670828 -0.080274 0.706235 0.049 Uiso 1 1 calc R . . . .
C50 C 0.5503(2) 0.1051(2) 0.8931(2) 0.0412(9) Uani 1 1 d . . . . .
C47 C 0.5261(2) -0.1424(2) 0.9347(2) 0.0388(9) Uani 1 1 d . . . . .
C59 C 0.5037(2) -0.0895(2) 0.5896(2) 0.0435(10) Uani 1 1 d . . . . .
H59 H 0.473183 -0.100215 0.532913 0.052 Uiso 1 1 calc R . . . .
C36 C 0.3293(2) 0.1590(2) 0.6729(2) 0.0401(9) Uani 1 1 d . . . . .
C49 C 0.5817(2) -0.0159(2) 0.9652(2) 0.0393(9) Uani 1 1 d . . . . .
C39 C 0.2974(2) -0.0984(2) 0.7469(2) 0.0388(9) Uani 1 1 d . . . . .
H39 H 0.261164 -0.136839 0.739845 0.047 Uiso 1 1 calc R . . . .
C42 C 0.3651(2) -0.2618(2) 0.7785(2) 0.0398(9) Uani 1 1 d . . . . .
H42 H 0.319848 -0.253685 0.737566 0.048 Uiso 1 1 calc R . . . .
C17 C 0.1454(2) 0.0031(2) 0.4987(2) 0.0461(10) Uani 1 1 d . . . . .
C33 C 0.3158(2) 0.1529(2) 0.5826(2) 0.0430(10) Uani 1 1 d . . . . .
C14 C 0.0898(2) -0.0267(2) 0.5955(2) 0.0424(10) Uani 1 1 d . . . . .
C34 C 0.2949(2) 0.2219(2) 0.7022(3) 0.0456(10) Uani 1 1 d . . . . .
C45 C 0.4995(2) -0.2876(2) 0.8960(2) 0.0440(10) Uani 1 1 d . . . . .
H45 H 0.545686 -0.297123 0.934085 0.053 Uiso 1 1 calc R . . . .
C13 C 0.0848(2) -0.0762(2) 0.6611(2) 0.0456(10) Uani 1 1 d . . . . .
C52 C 0.5426(2) 0.1928(2) 0.8760(2) 0.0441(10) Uani 1 1 d . . . . .
H52 H 0.574372 0.233352 0.906592 0.053 Uiso 1 1 calc R . . . .
C43 C 0.3903(2) -0.3415(2) 0.7976(3) 0.0487(11) Uani 1 1 d . . . . .
H43 H 0.361963 -0.386049 0.770694 0.058 Uiso 1 1 calc R . . . .
C44 C 0.4579(3) -0.3543(2) 0.8570(2) 0.0507(11) Uani 1 1 d . . . . .
H44 H 0.475349 -0.407601 0.870573 0.061 Uiso 1 1 calc R . . . .
C18 C 0.0623(2) -0.1921(2) 0.4487(3) 0.0457(10) Uani 1 1 d . . . . .
C35 C 0.2525(2) 0.2788(2) 0.6430(3) 0.0517(11) Uani 1 1 d . . . . .
C24 C 0.0516(2) -0.0442(2) 0.7265(2) 0.0469(10) Uani 1 1 d . . . . .
C12 C 0.1152(2) -0.1566(2) 0.6735(2) 0.0441(10) Uani 1 1 d . . . . .
C25 C -0.0147(2) -0.0686(2) 0.7258(2) 0.0473(10) Uani 1 1 d . . . . .
C15 C 0.0861(2) 0.0610(2) 0.5818(2) 0.0464(10) Uani 1 1 d . . . . .
H15 H 0.064179 0.098562 0.608258 0.056 Uiso 1 1 calc R . . . .
C9 C 0.1722(2) -0.2666(2) 0.6428(3) 0.0506(11) Uani 1 1 d . . . . .
C16 C 0.1195(2) 0.0795(2) 0.5245(3) 0.0524(11) Uani 1 1 d . . . . .
H16 H 0.125159 0.132055 0.504644 0.063 Uiso 1 1 calc R . . . .
C30 C 0.2197(2) -0.0829(2) 0.4617(2) 0.0462(10) Uani 1 1 d . . . . .
C31 C 0.2428(2) 0.2712(2) 0.5562(3) 0.0567(12) Uani 1 1 d . . . . .
C48 C 0.5766(2) -0.1577(2) 1.0137(2) 0.0454(10) Uani 1 1 d . . . . .
H48 H 0.581790 -0.208178 1.042450 0.055 Uiso 1 1 calc R . . . .
C23 C 0.0143(2) -0.2443(2) 0.4719(3) 0.0519(11) Uani 1 1 d . . . . .
H23 H 0.023545 -0.257678 0.530631 0.062 Uiso 1 1 calc R . . . .
C2 C 0.2392(2) -0.2225(3) 0.4922(2) 0.0503(11) Uani 1 1 d . . . . .
C26 C -0.0472(2) -0.0384(2) 0.7828(3) 0.0485(10) Uani 1 1 d . . . . .
C32 C 0.2739(2) 0.2082(3) 0.5256(3) 0.0538(11) Uani 1 1 d . . . . .
C29 C 0.0873(2) 0.0132(3) 0.7903(3) 0.0555(11) Uani 1 1 d . . . . .
B1 B 0.4862(2) -0.0248(2) 0.8150(2) 0.0324(10) Uani 1 1 d . . . . .
C1 C 0.2918(2) -0.2045(3) 0.4605(3) 0.0562(11) Uani 1 1 d . . . . .
H1 H 0.324803 -0.243143 0.455299 0.067 Uiso 1 1 calc R . . . .
C27 C -0.0092(3) 0.0164(3) 0.8464(3) 0.0585(12) Uani 1 1 d . . . . .
C10 C 0.1641(2) -0.2796(2) 0.7249(3) 0.0546(11) Uani 1 1 d . . . . .
H10 H 0.179514 -0.325624 0.760546 0.066 Uiso 1 1 calc R . . . .
C11 C 0.1288(2) -0.2113(2) 0.7438(3) 0.0545(11) Uani 1 1 d . . . . .
H11 H 0.116642 -0.203744 0.794034 0.065 Uiso 1 1 calc R . . . .
C19 C 0.0469(2) -0.1752(2) 0.3602(2) 0.0499(11) Uani 1 1 d . . . . .
H19 H 0.077469 -0.141251 0.342696 0.060 Uiso 1 1 calc R . . . .
C8 C 0.1971(2) -0.3239(2) 0.5896(3) 0.0532(11) Uani 1 1 d . . . . .
C3 C 0.2215(2) -0.3061(2) 0.5176(3) 0.0537(11) Uani 1 1 d . . . . .
C22 C -0.0457(2) -0.2756(2) 0.4095(3) 0.0582(12) Uani 1 1 d . . . . .
H22 H -0.076437 -0.309582 0.426601 0.070 Uiso 1 1 calc R . . . .
C20 C -0.0139(2) -0.2082(3) 0.2964(3) 0.0588(12) Uani 1 1 d . . . . .
H20 H -0.022627 -0.197285 0.237222 0.071 Uiso 1 1 calc R . . . .
C21 C -0.0608(2) -0.2571(3) 0.3221(3) 0.0618(13) Uani 1 1 d . . . . .
H21 H -0.102244 -0.277286 0.280516 0.074 Uiso 1 1 calc R . . . .
C28 C 0.0557(3) 0.0426(3) 0.8495(3) 0.0652(13) Uani 1 1 d . . . . .
C4 C 0.2356(2) -0.3706(3) 0.4694(3) 0.0694(14) Uani 1 1 d . . . . .
H4 H 0.250960 -0.358851 0.422235 0.083 Uiso 1 1 calc R . . . .
B2 B 0.1301(2) -0.1515(3) 0.5215(3) 0.0407(11) Uani 1 1 d . . . . .
C7 C 0.1917(2) -0.4081(3) 0.6100(3) 0.0690(13) Uani 1 1 d . . . . .
H7 H 0.176532 -0.421602 0.656895 0.083 Uiso 1 1 calc R . . . .
C5 C 0.2273(3) -0.4525(3) 0.4901(4) 0.0777(15) Uani 1 1 d . . . . .
H5 H 0.234720 -0.494650 0.455072 0.093 Uiso 1 1 calc R . . . .
C6 C 0.2083(3) -0.4710(3) 0.5617(4) 0.0872(17) Uani 1 1 d . . . . .
H6 H 0.206583 -0.525710 0.578245 0.105 Uiso 1 1 calc R . . . .

loop_
_atom_site_aniso_label
_atom_site_aniso_U_11
_atom_site_aniso_U_22
_atom_site_aniso_U_33
_atom_site_aniso_U_23
_atom_site_aniso_U_13
_atom_site_aniso_U_12
S2 0.0552(7) 0.0643(7) 0.0311(5) 0.0005(5) 0.0134(5) 0.0079(6)
S1 0.0576(7) 0.0771(8) 0.0496(6) -0.0032(6) 0.0255(6) 0.0015(6)
F10 0.0733(17) 0.0514(14) 0.0407(12) -0.0014(11) 0.0271(12) 0.0020(12)
F2 0.0633(16) 0.0496(14) 0.0548(14) -0.0036(11) 0.0218(12) -0.0088(12)
F7 0.0723(17) 0.0394(13) 0.0528(14) -0.0092(11) 0.0219(12) 0.0091(11)
F1 0.0630(17) 0.0627(16) 0.0764(16) 0.0076(13) 0.0340(14) 0.0051(13)
F6 0.0768(19) 0.0369(13) 0.0949(19) -0.0111(13) 0.0124(15) 0.0165(13)
F3 0.0636(18) 0.0791(19) 0.0731(16) -0.0245(14) 0.0267(14) -0.0132(14)
F9 0.107(2) 0.0696(17) 0.0439(14) 0.0175(13) 0.0163(14) -0.0008(15)
N00A 0.0470(19) 0.0172(14) 0.0246(14) 0.0003(12) 0.0135(14) 0.0067(13)
N00B 0.0404(18) 0.0264(16) 0.0279(15) -0.0067(13) 0.0121(14) -0.0008(14)
F8 0.107(2) 0.0474(16) 0.0818(19) 0.0214(14) 0.0000(16) 0.0158(15)
N00D 0.0407(18) 0.0324(16) 0.0278(15) -0.0045(14) 0.0134(14) 0.0047(14)
F5 0.094(2) 0.089(2) 0.0713(17) -0.0118(15) 0.0451(16) 0.0123(16)
F4 0.099(2) 0.090(2) 0.0759(18) -0.0420(16) 0.0296(16) -0.0138(17)
N00G 0.0412(19) 0.0410(19) 0.0406(18) -0.0004(15) 0.0140(15) 0.0018(16)
N00H 0.048(2) 0.046(2) 0.0374(18) -0.0090(16) 0.0121(16) 0.0053(17)
N00I 0.047(2) 0.0408(19) 0.0421(18) -0.0053(15) 0.0105(16) 0.0053(16)
N00J 0.054(2) 0.0322(18) 0.054(2) 0.0003(15) 0.0208(17) 0.0014(16)
C55 0.052(2) 0.0094(16) 0.0317(19) -0.0023(14) 0.0188(17) -0.0008(16)
N00L 0.060(2) 0.043(2) 0.053(2) 0.0053(16) 0.0279(18) 0.0038(17)
C37 0.044(2) 0.0278(19) 0.0209(17) -0.0004(15) 0.0131(16) 0.0004(18)
C56 0.053(3) 0.0130(17) 0.037(2) 0.0003(15) 0.0183(18) 0.0000(16)
C53 0.052(3) 0.0254(19) 0.0313(19) -0.0035(16) 0.0218(19) 0.0016(18)
C40 0.050(2) 0.0206(18) 0.033(2) -0.0038(15) 0.0191(18) -0.0034(17)
C54 0.042(2) 0.0244(18) 0.0253(18) -0.0002(15) 0.0125(16) 0.0051(16)
C61 0.047(2) 0.0298(19) 0.0309(19) -0.0038(16) 0.0126(17) -0.0038(18)
C60 0.051(2) 0.0205(18) 0.036(2) -0.0011(16) 0.0195(18) 0.0005(17)
C46 0.055(3) 0.034(2) 0.033(2) 0.0064(16) 0.0278(19) 0.0054(19)
C41 0.058(3) 0.0230(19) 0.038(2) 0.0034(16) 0.031(2) 0.0030(18)
C58 0.075(3) 0.023(2) 0.043(2) -0.0028(17) 0.038(2) 0.000(2)
C51 0.061(3) 0.0213(19) 0.041(2) -0.0077(16) 0.029(2) -0.0062(18)
C57 0.052(2) 0.0240(19) 0.057(2) 0.0010(18) 0.034(2) 0.0017(18)
C50 0.047(3) 0.034(2) 0.046(2) -0.0125(19) 0.019(2) -0.0007(19)
C47 0.052(3) 0.035(2) 0.037(2) 0.0045(17) 0.025(2) 0.0110(19)
C59 0.077(3) 0.0233(19) 0.036(2) -0.0033(16) 0.026(2) -0.002(2)
C36 0.050(3) 0.0245(19) 0.048(2) 0.0040(17) 0.019(2) -0.0003(18)
C49 0.046(2) 0.046(2) 0.0258(19) -0.0088(17) 0.0117(17) 0.0067(19)
C39 0.046(2) 0.0249(19) 0.047(2) -0.0064(17) 0.0173(19) -0.0064(18)
C42 0.057(3) 0.026(2) 0.043(2) 0.0014(17) 0.026(2) -0.0001(18)
C17 0.056(3) 0.035(2) 0.044(2) 0.0054(18) 0.012(2) -0.002(2)
C33 0.049(3) 0.036(2) 0.044(2) 0.0049(19) 0.015(2) 0.0058(19)
C14 0.045(2) 0.039(2) 0.042(2) 0.0021(18) 0.0135(19) 0.0047(19)
C34 0.054(3) 0.032(2) 0.048(2) -0.0048(19) 0.013(2) -0.004(2)
C45 0.062(3) 0.041(2) 0.038(2) 0.0145(18) 0.030(2) 0.014(2)
C13 0.052(3) 0.038(2) 0.048(2) -0.0005(19) 0.019(2) 0.0017(19)
C52 0.053(3) 0.036(2) 0.047(2) -0.0209(19) 0.021(2) -0.012(2)
C43 0.078(3) 0.027(2) 0.056(3) -0.0001(19) 0.042(3) -0.005(2)
C44 0.093(4) 0.027(2) 0.045(2) 0.0053(19) 0.041(3) 0.004(2)
C18 0.046(3) 0.037(2) 0.050(2) -0.0140(19) 0.012(2) 0.0031(19)
C35 0.054(3) 0.022(2) 0.072(3) -0.003(2) 0.012(2) 0.0103(19)
C24 0.049(3) 0.045(2) 0.048(2) -0.001(2) 0.018(2) 0.004(2)
C12 0.055(3) 0.038(2) 0.044(2) 0.0015(19) 0.022(2) 0.000(2)
C25 0.051(3) 0.047(3) 0.044(2) 0.003(2) 0.017(2) 0.001(2)
C15 0.046(3) 0.041(2) 0.048(2) -0.0058(19) 0.010(2) 0.0089(19)
C9 0.048(3) 0.032(2) 0.068(3) 0.002(2) 0.014(2) 0.0021(19)
C16 0.061(3) 0.038(2) 0.056(3) 0.004(2) 0.017(2) 0.006(2)
C30 0.051(3) 0.050(3) 0.035(2) 0.0034(19) 0.0102(19) -0.003(2)
C31 0.072(3) 0.035(2) 0.047(3) 0.017(2) -0.002(2) 0.007(2)
C48 0.055(3) 0.046(2) 0.036(2) 0.0034(19) 0.016(2) 0.011(2)
C23 0.055(3) 0.031(2) 0.065(3) -0.007(2) 0.013(2) -0.001(2)
C2 0.047(3) 0.050(3) 0.050(3) -0.015(2) 0.010(2) 0.008(2)
C26 0.041(3) 0.049(3) 0.061(3) 0.011(2) 0.025(2) 0.005(2)
C32 0.074(3) 0.044(3) 0.038(2) 0.004(2) 0.013(2) -0.008(2)
C29 0.048(3) 0.064(3) 0.062(3) -0.009(2) 0.027(2) -0.004(2)
B1 0.046(3) 0.022(2) 0.032(2) -0.0003(17) 0.016(2) 0.0019(19)
C1 0.051(3) 0.068(3) 0.051(3) -0.011(2) 0.018(2) 0.009(2)
C27 0.066(3) 0.060(3) 0.058(3) -0.004(2) 0.032(2) 0.009(3)
C10 0.068(3) 0.036(2) 0.061(3) 0.011(2) 0.023(2) -0.001(2)
C11 0.056(3) 0.050(3) 0.063(3) 0.005(2) 0.026(2) -0.003(2)
C19 0.056(3) 0.047(2) 0.044(2) -0.011(2) 0.013(2) 0.008(2)
C8 0.051(3) 0.034(2) 0.068(3) -0.002(2) 0.011(2) 0.004(2)
C3 0.054(3) 0.040(2) 0.057(3) -0.014(2) 0.006(2) 0.009(2)
C22 0.063(3) 0.041(2) 0.064(3) -0.012(2) 0.012(3) -0.005(2)
C20 0.067(3) 0.054(3) 0.051(3) -0.017(2) 0.013(2) 0.007(2)
C21 0.052(3) 0.045(3) 0.079(3) -0.029(2) 0.009(3) 0.001(2)
C28 0.065(3) 0.059(3) 0.066(3) -0.024(2) 0.014(3) -0.010(3)
C4 0.065(3) 0.056(3) 0.080(3) -0.024(3) 0.015(3) 0.011(2)
B2 0.043(3) 0.032(2) 0.042(3) -0.002(2) 0.007(2) 0.006(2)
C7 0.069(3) 0.038(3) 0.099(4) -0.001(2) 0.026(3) 0.004(2)
C5 0.071(4) 0.054(3) 0.106(4) -0.023(3) 0.027(3) 0.012(3)
C6 0.087(4) 0.035(3) 0.135(5) -0.016(3) 0.031(4) 0.009(3)

loop_
_atom_type_symbol
_atom_type_description
_atom_type_scat_dispersion_real
_atom_type_scat_dispersion_imag
_atom_type_scat_source
C C 0.0032 0.0015 'International Tables Vol C Tables 4.2.6.8 and 6.1.1.4'
H H 0.0000 0.0000 'International Tables Vol C Tables 4.2.6.8 and 6.1.1.4'
B B 0.0013 0.0006 'International Tables Vol C Tables 4.2.6.8 and 6.1.1.4'
F F 0.0167 0.0096 'International Tables Vol C Tables 4.2.6.8 and 6.1.1.4'
N N 0.0060 0.0030 'International Tables Vol C Tables 4.2.6.8 and 6.1.1.4'
S S 0.1181 0.1169 'International Tables Vol C Tables 4.2.6.8 and 6.1.1.4'

loop_
_geom_angle_atom_site_label_1
_geom_angle_atom_site_label_2
_geom_angle_atom_site_label_3
_geom_angle
_geom_angle_site_symmetry_1
_geom_angle_site_symmetry_3
_geom_angle_publ_flag
C48 S2 C49 90.84(19) . . ?
C30 S1 C1 90.2(2) . . ?
C37 N00A B1 121.2(3) . . ?
C40 N00A C37 107.5(3) . . ?
C40 N00A B1 130.2(3) . . ?
C53 N00B B1 123.3(3) . . ?
C50 N00B C53 110.9(3) . . ?
C50 N00B B1 125.6(3) . . ?
C47 N00D B1 126.3(3) . . ?
C49 N00D C47 113.2(3) . . ?
C49 N00D B1 119.7(3) . . ?
C17 N00G C14 109.2(3) . . ?
C17 N00G B2 125.7(3) . . ?
C14 N00G B2 125.1(3) . . ?
C50 N00H C49 115.1(3) . . ?
C30 N00I C2 113.3(3) . . ?
C30 N00I B2 121.1(3) . . ?
C2 N00I B2 125.1(3) . . ?
C12 N00J B2 121.3(3) . . ?
C9 N00J C12 109.2(3) . . ?
C9 N00J B2 128.2(3) . . ?
C56 C55 B1 122.1(3) . . ?
C60 C55 C56 116.7(3) . . ?
C60 C55 B1 120.9(3) . . ?
C17 N00L C30 114.7(3) . . ?
N00A C37 C54 120.9(3) . . ?
N00A C37 C61 109.8(3) . . ?
C61 C37 C54 129.1(3) . . ?
C55 C56 H56 119.0 . . ?
C57 C56 C55 122.1(3) . . ?
C57 C56 H56 119.0 . . ?
N00B C53 C51 105.2(3) . . ?
C54 C53 N00B 118.7(3) . . ?
C54 C53 C51 135.2(3) . . ?
N00A C40 C41 122.6(3) . . ?
N00A C40 C39 108.9(3) . . ?
C39 C40 C41 128.1(3) . . ?
C37 C54 C36 120.4(3) . . ?
C53 C54 C37 119.3(3) . . ?
C53 C54 C36 120.3(3) . . ?
C37 C61 H61 127.5 . . ?
C37 C61 C39 104.9(3) . . ?
C39 C61 H61 127.5 . . ?
C55 C60 H60 119.4 . . ?
C55 C60 C59 121.3(4) . . ?
C59 C60 H60 119.4 . . ?
C41 C46 C47 128.3(3) . . ?
C41 C46 C45 117.6(3) . . ?
C45 C46 C47 114.1(3) . . ?
C46 C41 C40 128.0(3) . . ?
C46 C41 C42 118.4(3) . . ?
C42 C41 C40 113.6(3) . . ?
C57 C58 H58 120.3 . . ?
C59 C58 H58 120.3 . . ?
C59 C58 C57 119.4(3) . . ?
C53 C51 H51 126.0 . . ?
C52 C51 C53 108.0(3) . . ?
C52 C51 H51 126.0 . . ?
C56 C57 C58 120.0(4) . . ?
C56 C57 H57 120.0 . . ?
C58 C57 H57 120.0 . . ?
N00B C50 C52 106.9(3) . . ?
N00H C50 N00B 122.8(3) . . ?
N00H C50 C52 130.1(4) . . ?
N00D C47 C46 123.0(3) . . ?
C48 C47 N00D 112.1(3) . . ?
C48 C47 C46 124.9(3) . . ?
C60 C59 H59 119.8 . . ?
C58 C59 C60 120.4(4) . . ?
C58 C59 H59 119.8 . . ?
C33 C36 C54 119.9(3) . . ?
C34 C36 C54 122.6(3) . . ?
C34 C36 C33 117.5(3) . . ?
N00D C49 S2 111.2(3) . . ?
N00H C49 S2 121.0(3) . . ?
N00H C49 N00D 127.8(3) . . ?
C40 C39 C61 108.8(3) . . ?
C40 C39 H39 125.6 . . ?
C61 C39 H39 125.6 . . ?
C41 C42 H42 118.9 . . ?
C43 C42 C41 122.2(4) . . ?
C43 C42 H42 118.9 . . ?
N00G C17 C16 107.5(4) . . ?
N00L C17 N00G 123.3(4) . . ?
N00L C17 C16 128.6(4) . . ?
F10 C33 C36 118.0(3) . . ?
F10 C33 C32 120.3(3) . . ?
C32 C33 C36 121.7(4) . . ?
N00G C14 C15 106.4(3) . . ?
C13 C14 N00G 117.6(3) . . ?
C13 C14 C15 133.7(4) . . ?
F7 C34 C36 120.3(3) . . ?
F7 C34 C35 119.4(3) . . ?
C35 C34 C36 120.2(4) . . ?
C46 C45 H45 118.7 . . ?
C44 C45 C46 122.7(4) . . ?
C44 C45 H45 118.7 . . ?
C14 C13 C24 120.3(3) . . ?
C14 C13 C12 120.9(4) . . ?
C12 C13 C24 118.6(3) . . ?
C51 C52 C50 108.6(3) . . ?
C51 C52 H52 125.7 . . ?
C50 C52 H52 125.7 . . ?
C42 C43 H43 120.3 . . ?
C44 C43 C42 119.4(4) . . ?
C44 C43 H43 120.3 . . ?
C45 C44 C43 119.6(4) . . ?
C45 C44 H44 120.2 . . ?
C43 C44 H44 120.2 . . ?
C23 C18 B2 121.7(4) . . ?
C19 C18 C23 117.1(4) . . ?
C19 C18 B2 121.2(4) . . ?
F6 C35 C34 118.9(4) . . ?
F6 C35 C31 121.5(4) . . ?
C31 C35 C34 119.7(4) . . ?
C25 C24 C13 122.5(4) . . ?
C25 C24 C29 116.5(4) . . ?
C29 C24 C13 121.0(4) . . ?
N00J C12 C13 121.1(3) . . ?
N00J C12 C11 107.6(3) . . ?
C11 C12 C13 131.0(4) . . ?
F2 C25 C24 118.9(4) . . ?
F2 C25 C26 117.5(4) . . ?
C24 C25 C26 123.6(4) . . ?
C14 C15 H15 125.8 . . ?
C16 C15 C14 108.4(4) . . ?
C16 C15 H15 125.8 . . ?
N00J C9 C10 107.4(4) . . ?
N00J C9 C8 123.3(4) . . ?
C10 C9 C8 129.0(4) . . ?
C17 C16 H16 125.9 . . ?
C15 C16 C17 108.1(4) . . ?
C15 C16 H16 125.9 . . ?
N00I C30 S1 111.6(3) . . ?
N00L C30 S1 121.2(3) . . ?
N00L C30 N00I 127.1(4) . . ?
F8 C31 C35 119.5(4) . . ?
F8 C31 C32 119.4(4) . . ?
C35 C31 C32 121.1(4) . . ?
S2 C48 H48 123.7 . . ?
C47 C48 S2 112.7(3) . . ?
C47 C48 H48 123.7 . . ?
C18 C23 H23 119.3 . . ?
C22 C23 C18 121.4(4) . . ?
C22 C23 H23 119.3 . . ?
N00I C2 C3 122.6(4) . . ?
C1 C2 N00I 111.3(4) . . ?
C1 C2 C3 126.1(4) . . ?
F1 C26 C25 122.3(4) . . ?
F1 C26 C27 119.8(4) . . ?
C27 C26 C25 117.8(4) . . ?
F9 C32 C31 120.3(4) . . ?
C33 C32 F9 119.9(4) . . ?
C33 C32 C31 119.8(4) . . ?
F3 C29 C24 120.2(4) . . ?
F3 C29 C28 119.4(4) . . ?
C28 C29 C24 120.3(4) . . ?
N00A B1 N00B 104.6(3) . . ?
N00A B1 N00D 112.4(3) . . ?
N00A B1 C55 112.7(3) . . ?
N00B B1 N00D 101.8(3) . . ?
N00B B1 C55 113.2(3) . . ?
N00D B1 C55 111.5(3) . . ?
S1 C1 H1 123.2 . . ?
C2 C1 S1 113.5(3) . . ?
C2 C1 H1 123.2 . . ?
F5 C27 C26 119.7(4) . . ?
C28 C27 F5 119.4(4) . . ?
C28 C27 C26 120.8(4) . . ?
C9 C10 H10 125.9 . . ?
C11 C10 C9 108.1(4) . . ?
C11 C10 H10 125.9 . . ?
C12 C11 C10 107.6(4) . . ?
C12 C11 H11 126.2 . . ?
C10 C11 H11 126.2 . . ?
C18 C19 H19 119.3 . . ?
C18 C19 C20 121.4(4) . . ?
C20 C19 H19 119.3 . . ?
C3 C8 C9 128.5(4) . . ?
C7 C8 C9 114.2(4) . . ?
C7 C8 C3 117.1(4) . . ?
C8 C3 C2 125.6(4) . . ?
C4 C3 C2 114.8(4) . . ?
C4 C3 C8 119.4(4) . . ?
C23 C22 H22 119.6 . . ?
C23 C22 C21 120.8(4) . . ?
C21 C22 H22 119.6 . . ?
C19 C20 H20 120.2 . . ?
C21 C20 C19 119.7(4) . . ?
C21 C20 H20 120.2 . . ?
C22 C21 C20 119.6(4) . . ?
C22 C21 H21 120.2 . . ?
C20 C21 H21 120.2 . . ?
F4 C28 C29 118.8(4) . . ?
C27 C28 F4 120.3(4) . . ?
C27 C28 C29 120.8(4) . . ?
C3 C4 H4 119.3 . . ?
C3 C4 C5 121.4(5) . . ?
C5 C4 H4 119.3 . . ?
N00G B2 N00I 101.3(3) . . ?
N00G B2 N00J 103.1(3) . . ?
N00G B2 C18 115.1(3) . . ?
N00I B2 N00J 111.5(3) . . ?
N00I B2 C18 113.0(3) . . ?
N00J B2 C18 112.1(3) . . ?
C8 C7 H7 119.1 . . ?
C6 C7 C8 121.8(5) . . ?
C6 C7 H7 119.1 . . ?
C4 C5 H5 119.9 . . ?
C6 C5 C4 120.1(5) . . ?
C6 C5 H5 119.9 . . ?
C7 C6 H6 120.0 . . ?
C5 C6 C7 119.9(5) . . ?
C5 C6 H6 120.0 . . ?

loop_
_geom_bond_atom_site_label_1
_geom_bond_atom_site_label_2
_geom_bond_distance
_geom_bond_site_symmetry_2
_geom_bond_publ_flag
S2 C49 1.723(4) . ?
S2 C48 1.706(4) . ?
S1 C30 1.714(4) . ?
S1 C1 1.729(4) . ?
F10 C33 1.342(4) . ?
F2 C25 1.355(4) . ?
F7 C34 1.341(4) . ?
F1 C26 1.338(4) . ?
F6 C35 1.345(4) . ?
F3 C29 1.333(4) . ?
F9 C32 1.357(4) . ?
N00A C37 1.383(4) . ?
N00A C40 1.380(4) . ?
N00A B1 1.515(5) . ?
N00B C53 1.389(4) . ?
N00B C50 1.352(4) . ?
N00B B1 1.530(4) . ?
F8 C31 1.345(4) . ?
N00D C47 1.395(4) . ?
N00D C49 1.364(4) . ?
N00D B1 1.567(5) . ?
F5 C27 1.353(4) . ?
F4 C28 1.353(5) . ?
N00G C17 1.351(4) . ?
N00G C14 1.406(4) . ?
N00G B2 1.533(5) . ?
N00H C50 1.336(4) . ?
N00H C49 1.344(5) . ?
N00I C30 1.369(5) . ?
N00I C2 1.410(5) . ?
N00I B2 1.553(5) . ?
N00J C12 1.395(4) . ?
N00J C9 1.371(4) . ?
N00J B2 1.554(5) . ?
C55 C56 1.404(5) . ?
C55 C60 1.395(4) . ?
C55 B1 1.611(5) . ?
N00L C17 1.331(5) . ?
N00L C30 1.344(5) . ?
C37 C54 1.440(4) . ?
C37 C61 1.412(5) . ?
C56 H56 0.9300 . ?
C56 C57 1.380(5) . ?
C53 C54 1.368(5) . ?
C53 C51 1.465(4) . ?
C40 C41 1.484(5) . ?
C40 C39 1.381(5) . ?
C54 C36 1.474(5) . ?
C61 H61 0.9300 . ?
C61 C39 1.418(4) . ?
C60 H60 0.9300 . ?
C60 C59 1.402(5) . ?
C46 C41 1.407(5) . ?
C46 C47 1.498(5) . ?
C46 C45 1.420(5) . ?
C41 C42 1.419(5) . ?
C58 H58 0.9300 . ?
C58 C57 1.391(5) . ?
C58 C59 1.371(5) . ?
C51 H51 0.9300 . ?
C51 C52 1.344(5) . ?
C57 H57 0.9300 . ?
C50 C52 1.447(5) . ?
C47 C48 1.357(5) . ?
C59 H59 0.9300 . ?
C36 C33 1.396(5) . ?
C36 C34 1.395(5) . ?
C39 H39 0.9300 . ?
C42 H42 0.9300 . ?
C42 C43 1.383(5) . ?
C17 C16 1.455(5) . ?
C33 C32 1.354(5) . ?
C14 C13 1.359(5) . ?
C14 C15 1.439(5) . ?
C34 C35 1.392(5) . ?
C45 H45 0.9300 . ?
C45 C44 1.378(5) . ?
C13 C24 1.512(5) . ?
C13 C12 1.422(5) . ?
C52 H52 0.9300 . ?
C43 H43 0.9300 . ?
C43 C44 1.379(5) . ?
C44 H44 0.9300 . ?
C18 C23 1.415(5) . ?
C18 C19 1.388(5) . ?
C18 B2 1.603(5) . ?
C35 C31 1.356(5) . ?
C24 C25 1.372(5) . ?
C24 C29 1.395(5) . ?
C12 C11 1.396(5) . ?
C25 C26 1.378(5) . ?
C15 H15 0.9300 . ?
C15 C16 1.342(5) . ?
C9 C10 1.406(5) . ?
C9 C8 1.459(5) . ?
C16 H16 0.9300 . ?
C31 C32 1.369(6) . ?
C48 H48 0.9300 . ?
C23 H23 0.9300 . ?
C23 C22 1.375(5) . ?
C2 C1 1.341(5) . ?
C2 C3 1.492(6) . ?
C26 C27 1.378(6) . ?
C29 C28 1.391(6) . ?
C1 H1 0.9300 . ?
C27 C28 1.341(6) . ?
C10 H10 0.9300 . ?
C10 C11 1.396(5) . ?
C11 H11 0.9300 . ?
C19 H19 0.9300 . ?
C19 C20 1.404(5) . ?
C8 C3 1.432(6) . ?
C8 C7 1.417(5) . ?
C3 C4 1.388(5) . ?
C22 H22 0.9300 . ?
C22 C21 1.376(6) . ?
C20 H20 0.9300 . ?
C20 C21 1.389(6) . ?
C21 H21 0.9300 . ?
C4 H4 0.9300 . ?
C4 C5 1.394(6) . ?
C7 H7 0.9300 . ?
C7 C6 1.390(6) . ?
C5 H5 0.9300 . ?
C5 C6 1.365(7) . ?
C6 H6 0.9300 . ?

loop_
_geom_torsion_atom_site_label_1
_geom_torsion_atom_site_label_2
_geom_torsion_atom_site_label_3
_geom_torsion_atom_site_label_4
_geom_torsion
_geom_torsion_site_symmetry_1
_geom_torsion_site_symmetry_2
_geom_torsion_site_symmetry_3
_geom_torsion_site_symmetry_4
_geom_torsion_publ_flag
F10 C33 C32 F9 -0.2(6) . . . . ?
F10 C33 C32 C31 -178.2(4) . . . . ?
F2 C25 C26 F1 -0.8(5) . . . . ?
F2 C25 C26 C27 178.8(3) . . . . ?
F7 C34 C35 F6 -1.5(6) . . . . ?
F7 C34 C35 C31 179.5(4) . . . . ?
F1 C26 C27 F5 0.8(6) . . . . ?
F1 C26 C27 C28 -176.9(4) . . . . ?
F6 C35 C31 F8 1.5(6) . . . . ?
F6 C35 C31 C32 -178.8(4) . . . . ?
F3 C29 C28 F4 -1.2(6) . . . . ?
F3 C29 C28 C27 179.0(4) . . . . ?
N00A C37 C54 C53 -10.6(5) . . . . ?
N00A C37 C54 C36 170.4(3) . . . . ?
N00A C37 C61 C39 -1.7(3) . . . . ?
N00A C40 C41 C46 26.2(5) . . . . ?
N00A C40 C41 C42 -152.1(3) . . . . ?
N00A C40 C39 C61 2.2(4) . . . . ?
N00B C53 C54 C37 6.4(5) . . . . ?
N00B C53 C54 C36 -174.5(3) . . . . ?
N00B C53 C51 C52 -5.3(4) . . . . ?
N00B C50 C52 C51 2.3(4) . . . . ?
F8 C31 C32 F9 0.9(6) . . . . ?
F8 C31 C32 C33 178.9(4) . . . . ?
N00D C47 C48 S2 -1.8(4) . . . . ?
F5 C27 C28 F4 0.5(7) . . . . ?
F5 C27 C28 C29 -179.7(4) . . . . ?
N00G C17 C16 C15 3.5(4) . . . . ?
N00G C14 C13 C24 178.5(3) . . . . ?
N00G C14 C13 C12 3.2(6) . . . . ?
N00G C14 C15 C16 -4.2(4) . . . . ?
N00H C50 C52 C51 -171.3(4) . . . . ?
N00I C2 C1 S1 -1.7(4) . . . . ?
N00I C2 C3 C8 -39.5(6) . . . . ?
N00I C2 C3 C4 145.4(4) . . . . ?
N00J C12 C11 C10 -2.0(5) . . . . ?
N00J C9 C10 C11 1.9(5) . . . . ?
N00J C9 C8 C3 24.3(7) . . . . ?
N00J C9 C8 C7 -151.5(4) . . . . ?
C55 C56 C57 C58 0.5(5) . . . . ?
C55 C60 C59 C58 -0.7(5) . . . . ?
N00L C17 C16 C15 -166.9(4) . . . . ?
C37 N00A C40 C41 169.9(3) . . . . ?
C37 N00A C40 C39 -3.2(4) . . . . ?
C37 N00A B1 N00B 33.3(4) . . . . ?
C37 N00A B1 N00D 143.0(3) . . . . ?
C37 N00A B1 C55 -90.1(3) . . . . ?
C37 C54 C36 C33 -77.1(4) . . . . ?
C37 C54 C36 C34 104.0(4) . . . . ?
C37 C61 C39 C40 -0.3(4) . . . . ?
C56 C55 C60 C59 -0.3(4) . . . . ?
C56 C55 B1 N00A -169.4(3) . . . . ?
C56 C55 B1 N00B 72.1(4) . . . . ?
C56 C55 B1 N00D -41.9(4) . . . . ?
C53 N00B C50 N00H 168.3(3) . . . . ?
C53 N00B C50 C52 -5.9(4) . . . . ?
C53 N00B B1 N00A -38.6(4) . . . . ?
C53 N00B B1 N00D -155.8(3) . . . . ?
C53 N00B B1 C55 84.5(4) . . . . ?
C53 C54 C36 C33 103.8(4) . . . . ?
C53 C54 C36 C34 -75.0(5) . . . . ?
C53 C51 C52 C50 1.9(4) . . . . ?
C40 N00A C37 C54 178.4(3) . . . . ?
C40 N00A C37 C61 3.0(3) . . . . ?
C40 N00A B1 N00B -160.4(3) . . . . ?
C40 N00A B1 N00D -50.7(4) . . . . ?
C40 N00A B1 C55 76.2(4) . . . . ?
C40 C41 C42 C43 179.2(3) . . . . ?
C54 C37 C61 C39 -176.5(3) . . . . ?
C54 C53 C51 C52 162.6(4) . . . . ?
C54 C36 C33 F10 1.7(5) . . . . ?
C54 C36 C33 C32 -175.6(4) . . . . ?
C54 C36 C34 F7 -2.2(6) . . . . ?
C54 C36 C34 C35 175.0(4) . . . . ?
C61 C37 C54 C53 163.8(3) . . . . ?
C61 C37 C54 C36 -15.3(5) . . . . ?
C60 C55 C56 C57 0.3(4) . . . . ?
C60 C55 B1 N00A 17.4(4) . . . . ?
C60 C55 B1 N00B -101.1(4) . . . . ?
C60 C55 B1 N00D 144.8(3) . . . . ?
C46 C41 C42 C43 0.7(5) . . . . ?
C46 C47 C48 S2 176.3(3) . . . . ?
C46 C45 C44 C43 2.5(5) . . . . ?
C41 C40 C39 C61 -170.4(3) . . . . ?
C41 C46 C47 N00D -29.6(5) . . . . ?
C41 C46 C47 C48 152.5(4) . . . . ?
C41 C46 C45 C44 -2.9(5) . . . . ?
C41 C42 C43 C44 -1.2(5) . . . . ?
C51 C53 C54 C37 -160.3(4) . . . . ?
C51 C53 C54 C36 18.8(6) . . . . ?
C57 C58 C59 C60 1.5(5) . . . . ?
C50 N00B C53 C54 -163.4(3) . . . . ?
C50 N00B C53 C51 7.0(4) . . . . ?
C50 N00B B1 N00A 146.4(3) . . . . ?
C50 N00B B1 N00D 29.2(4) . . . . ?
C50 N00B B1 C55 -90.5(4) . . . . ?
C50 N00H C49 S2 -171.2(3) . . . . ?
C50 N00H C49 N00D 7.1(5) . . . . ?
C47 N00D C49 S2 -0.1(4) . . . . ?
C47 N00D C49 N00H -178.5(3) . . . . ?
C47 N00D B1 N00A 54.1(4) . . . . ?
C47 N00D B1 N00B 165.5(3) . . . . ?
C47 N00D B1 C55 -73.6(4) . . . . ?
C47 C46 C41 C40 5.2(6) . . . . ?
C47 C46 C41 C42 -176.7(3) . . . . ?
C47 C46 C45 C44 175.3(3) . . . . ?
C59 C58 C57 C56 -1.5(5) . . . . ?
C36 C33 C32 F9 177.0(3) . . . . ?
C36 C33 C32 C31 -1.0(6) . . . . ?
C36 C34 C35 F6 -178.7(3) . . . . ?
C36 C34 C35 C31 2.3(6) . . . . ?
C49 S2 C48 C47 1.5(3) . . . . ?
C49 N00D C47 C46 -176.9(3) . . . . ?
C49 N00D C47 C48 1.2(4) . . . . ?
C49 N00D B1 N00A -137.0(3) . . . . ?
C49 N00D B1 N00B -25.6(4) . . . . ?
C49 N00D B1 C55 95.4(3) . . . . ?
C49 N00H C50 N00B -5.1(5) . . . . ?
C49 N00H C50 C52 167.6(4) . . . . ?
C39 C40 C41 C46 -162.2(3) . . . . ?
C39 C40 C41 C42 19.6(5) . . . . ?
C42 C43 C44 C45 -0.4(5) . . . . ?
C17 N00G C14 C13 -158.8(3) . . . . ?
C17 N00G C14 C15 6.5(4) . . . . ?
C17 N00G B2 N00I 28.7(5) . . . . ?
C17 N00G B2 N00J 144.2(3) . . . . ?
C17 N00G B2 C18 -93.5(5) . . . . ?
C17 N00L C30 S1 -166.9(3) . . . . ?
C17 N00L C30 N00I 10.0(6) . . . . ?
C33 C36 C34 F7 178.9(3) . . . . ?
C33 C36 C34 C35 -3.9(6) . . . . ?
C14 N00G C17 N00L 164.9(3) . . . . ?
C14 N00G C17 C16 -6.1(4) . . . . ?
C14 N00G B2 N00I -152.8(3) . . . . ?
C14 N00G B2 N00J -37.3(5) . . . . ?
C14 N00G B2 C18 85.0(4) . . . . ?
C14 C13 C24 C25 107.1(5) . . . . ?
C14 C13 C24 C29 -72.1(5) . . . . ?
C14 C13 C12 N00J -6.8(6) . . . . ?
C14 C13 C12 C11 166.3(4) . . . . ?
C14 C15 C16 C17 0.6(5) . . . . ?
C34 C36 C33 F10 -179.4(3) . . . . ?
C34 C36 C33 C32 3.3(6) . . . . ?
C34 C35 C31 F8 -179.5(4) . . . . ?
C34 C35 C31 C32 0.2(7) . . . . ?
C45 C46 C41 C40 -176.9(3) . . . . ?
C45 C46 C41 C42 1.3(5) . . . . ?
C45 C46 C47 N00D 152.4(3) . . . . ?
C45 C46 C47 C48 -25.5(5) . . . . ?
C13 C14 C15 C16 157.6(4) . . . . ?
C13 C24 C25 F2 0.1(6) . . . . ?
C13 C24 C25 C26 -177.7(4) . . . . ?
C13 C24 C29 F3 0.5(6) . . . . ?
C13 C24 C29 C28 179.4(4) . . . . ?
C13 C12 C11 C10 -175.8(4) . . . . ?
C18 C23 C22 C21 0.2(6) . . . . ?
C18 C19 C20 C21 1.7(6) . . . . ?
C35 C31 C32 F9 -178.8(4) . . . . ?
C35 C31 C32 C33 -0.8(7) . . . . ?
C24 C13 C12 N00J 177.7(3) . . . . ?
C24 C13 C12 C11 -9.2(7) . . . . ?
C24 C25 C26 F1 177.1(3) . . . . ?
C24 C25 C26 C27 -3.3(6) . . . . ?
C24 C29 C28 F4 179.9(4) . . . . ?
C24 C29 C28 C27 0.0(7) . . . . ?
C12 N00J C9 C10 -3.2(4) . . . . ?
C12 N00J C9 C8 170.5(4) . . . . ?
C12 N00J B2 N00G 31.8(5) . . . . ?
C12 N00J B2 N00I 139.6(3) . . . . ?
C12 N00J B2 C18 -92.6(4) . . . . ?
C12 C13 C24 C25 -77.5(5) . . . . ?
C12 C13 C24 C29 103.4(5) . . . . ?
C25 C24 C29 F3 -178.7(4) . . . . ?
C25 C24 C29 C28 0.3(6) . . . . ?
C25 C26 C27 F5 -178.8(4) . . . . ?
C25 C26 C27 C28 3.5(6) . . . . ?
C15 C14 C13 C24 18.2(7) . . . . ?
C15 C14 C13 C12 -157.1(4) . . . . ?
C9 N00J C12 C13 177.7(4) . . . . ?
C9 N00J C12 C11 3.2(4) . . . . ?
C9 N00J B2 N00G -162.3(4) . . . . ?
C9 N00J B2 N00I -54.4(5) . . . . ?
C9 N00J B2 C18 73.3(5) . . . . ?
C9 C10 C11 C12 0.1(5) . . . . ?
C9 C8 C3 C2 12.0(7) . . . . ?
C9 C8 C3 C4 -173.1(4) . . . . ?
C9 C8 C7 C6 175.5(4) . . . . ?
C30 S1 C1 C2 0.3(3) . . . . ?
C30 N00I C2 C1 2.7(5) . . . . ?
C30 N00I C2 C3 -174.5(3) . . . . ?
C30 N00I B2 N00G -23.5(4) . . . . ?
C30 N00I B2 N00J -132.6(3) . . . . ?
C30 N00I B2 C18 100.1(4) . . . . ?
C30 N00L C17 N00G -5.9(5) . . . . ?
C30 N00L C17 C16 163.1(4) . . . . ?
C48 S2 C49 N00D -0.7(3) . . . . ?
C48 S2 C49 N00H 177.8(3) . . . . ?
C23 C18 C19 C20 0.2(6) . . . . ?
C23 C18 B2 N00G -105.2(4) . . . . ?
C23 C18 B2 N00I 139.1(4) . . . . ?
C23 C18 B2 N00J 12.1(5) . . . . ?
C23 C22 C21 C20 1.8(6) . . . . ?
C2 N00I C30 S1 -2.5(4) . . . . ?
C2 N00I C30 N00L -179.6(4) . . . . ?
C2 N00I B2 N00G 164.4(3) . . . . ?
C2 N00I B2 N00J 55.4(4) . . . . ?
C2 N00I B2 C18 -71.9(4) . . . . ?
C2 C3 C4 C5 174.8(4) . . . . ?
C26 C27 C28 F4 178.2(4) . . . . ?
C26 C27 C28 C29 -2.0(7) . . . . ?
C29 C24 C25 F2 179.3(3) . . . . ?
C29 C24 C25 C26 1.4(6) . . . . ?
B1 N00A C37 C54 -12.6(4) . . . . ?
B1 N00A C37 C61 172.1(3) . . . . ?
B1 N00A C40 C41 2.1(5) . . . . ?
B1 N00A C40 C39 -170.9(3) . . . . ?
B1 N00B C53 C54 21.0(5) . . . . ?
B1 N00B C53 C51 -168.7(3) . . . . ?
B1 N00B C50 N00H -16.1(5) . . . . ?
B1 N00B C50 C52 169.7(3) . . . . ?
B1 N00D C47 C46 -7.3(5) . . . . ?
B1 N00D C47 C48 170.8(3) . . . . ?
B1 N00D C49 S2 -170.5(2) . . . . ?
B1 N00D C49 N00H 11.1(5) . . . . ?
B1 C55 C56 C57 -173.2(3) . . . . ?
B1 C55 C60 C59 173.3(3) . . . . ?
C1 S1 C30 N00I 1.3(3) . . . . ?
C1 S1 C30 N00L 178.6(3) . . . . ?
C1 C2 C3 C8 143.8(4) . . . . ?
C1 C2 C3 C4 -31.3(6) . . . . ?
C10 C9 C8 C3 -163.5(4) . . . . ?
C10 C9 C8 C7 20.7(6) . . . . ?
C19 C18 C23 C22 -1.2(6) . . . . ?
C19 C18 B2 N00G 72.5(5) . . . . ?
C19 C18 B2 N00I -43.2(5) . . . . ?
C19 C18 B2 N00J -170.2(3) . . . . ?
C19 C20 C21 C22 -2.7(6) . . . . ?
C8 C9 C10 C11 -171.3(4) . . . . ?
C8 C3 C4 C5 -0.7(7) . . . . ?
C8 C7 C6 C5 -3.1(8) . . . . ?
C3 C2 C1 S1 175.3(3) . . . . ?
C3 C8 C7 C6 -0.8(7) . . . . ?
C3 C4 C5 C6 -3.3(8) . . . . ?
C4 C5 C6 C7 5.2(8) . . . . ?
B2 N00G C17 N00L -16.5(6) . . . . ?
B2 N00G C17 C16 172.5(3) . . . . ?
B2 N00G C14 C13 22.5(5) . . . . ?
B2 N00G C14 C15 -172.2(3) . . . . ?
B2 N00I C30 S1 -175.4(3) . . . . ?
B2 N00I C30 N00L 7.5(6) . . . . ?
B2 N00I C2 C1 175.3(3) . . . . ?
B2 N00I C2 C3 -1.9(5) . . . . ?
B2 N00J C12 C13 -13.9(6) . . . . ?
B2 N00J C12 C11 171.6(3) . . . . ?
B2 N00J C9 C10 -170.5(4) . . . . ?
B2 N00J C9 C8 3.2(6) . . . . ?
B2 C18 C23 C22 176.6(3) . . . . ?
B2 C18 C19 C20 -177.6(3) . . . . ?
C7 C8 C3 C2 -172.3(4) . . . . ?
C7 C8 C3 C4 2.7(6) . . . . ?
